data_1564570
loop_
_publ_author_name
'Lan, Hai-Ming'
'Yang, Ru-Xia'
'Yang, Li-Zhen'
'Zhu, Peng-Yin'
'Wang, Lu-Lu'
'Yu, Yu-Ming'
'Wang, Duo-Zhi'

_publ_section_title
;
 Lanthanide complexes based on the linear bifunctional ligand: Synthesis,
 structure regulation and magnetic properties
;
_journal_name_full 'Inorganica Chimica Acta'
_journal_page_first 119593
_journal_paper_doi 10.1016/j.ica.2020.119593
_journal_volume 508
_journal_year 2020
_chemical_formula_sum 'C34 H37 Cl4 Dy N8 O10'
_chemical_formula_weight 1022.01
_space_group_crystal_system monoclinic
_space_group_IT_number 15
_space_group_name_Hall '-C 2yc'
_space_group_name_H-M_alt 'C 1 2/c 1'
_atom_sites_solution_hydrogens mixed
_audit_creation_method SHELXL-2018/3
_cell_angle_alpha 90
_cell_angle_beta 111.166(6)
_cell_angle_gamma 90
_cell_formula_units_Z 4
_cell_length_a 19.2412(10)
_cell_length_b 11.9416(5)
_cell_length_c 17.3960(9)
_cell_measurement_reflns_used 6619
_cell_measurement_temperature 100(2)
_cell_measurement_theta_max 29.2330
_cell_measurement_theta_min 2.5090
_cell_volume 3727.4(3)
_computing_cell_refinement 'CrysAlisPro 1.171.38.43f (Rigaku OD, 2015)'
_computing_data_collection 'CrysAlisPro 1.171.38.43f (Rigaku OD, 2015)'
_computing_data_reduction 'CrysAlisPro 1.171.38.43f (Rigaku OD, 2015)'
_computing_structure_refinement 'SHELXL-2018/3 (Sheldrick, 2018)'
_computing_structure_solution 'SHELXT 2018/2 (Sheldrick, 2018)'
_diffrn_ambient_temperature 100(2)
_diffrn_measured_fraction_theta_full 1.000
_diffrn_measured_fraction_theta_max 1.000
_diffrn_measurement_device_type 'SuperNova, Dual, Cu at zero, AtlasS2'
_diffrn_radiation_type MoK\a
_diffrn_radiation_wavelength 0.71073
_diffrn_reflns_av_R_equivalents 0.0263
_diffrn_reflns_av_unetI/netI 0.0321
_diffrn_reflns_Laue_measured_fraction_full 1.000
_diffrn_reflns_Laue_measured_fraction_max 1.000
_diffrn_reflns_limit_h_max 21
_diffrn_reflns_limit_h_min -22
_diffrn_reflns_limit_k_max 14
_diffrn_reflns_limit_k_min -13
_diffrn_reflns_limit_l_max 15
_diffrn_reflns_limit_l_min -20
_diffrn_reflns_number 8949
_diffrn_reflns_point_group_measured_fraction_full 1.000
_diffrn_reflns_point_group_measured_fraction_max 1.000
_diffrn_reflns_theta_full 25.000
_diffrn_reflns_theta_max 25.000
_diffrn_reflns_theta_min 2.049
_diffrn_source 'SuperNova (Mo) X-ray Source'
_exptl_absorpt_coefficient_mu 2.362
_exptl_absorpt_correction_T_max 1.00000
_exptl_absorpt_correction_T_min 0.81491
_exptl_absorpt_correction_type multi-scan
_exptl_absorpt_process_details
;
CrysAlisPro 1.171.38.43f (Rigaku Oxford Diffraction, 2015)
Empirical absorption correction using spherical harmonics,
 implemented in SCALE3 ABSPACK scaling algorithm.
;
_exptl_crystal_colour bronze
_exptl_crystal_density_diffrn 1.821
_exptl_crystal_description block
_exptl_crystal_F_000 2044
_exptl_crystal_size_max 0.120
_exptl_crystal_size_mid 0.110
_exptl_crystal_size_min 0.090
_refine_diff_density_max 2.369
_refine_diff_density_min -2.302
_refine_diff_density_rms 0.196
_refine_ls_extinction_method none
_refine_ls_goodness_of_fit_ref 1.079
_refine_ls_hydrogen_treatment constr
_refine_ls_matrix_type full
_refine_ls_number_parameters 258
_refine_ls_number_reflns 3290
_refine_ls_number_restraints 0
_refine_ls_restrained_S_all 1.079
_refine_ls_R_factor_all 0.0481
_refine_ls_R_factor_gt 0.0467
_refine_ls_shift/su_max 0.000
_refine_ls_shift/su_mean 0.000
_refine_ls_structure_factor_coef Fsqd
_refine_ls_weighting_details 'w=1/[\s^2^(Fo^2^)+(0.0619P)^2^+87.4398P] where P=(Fo^2^+2Fc^2^)/3'
_refine_ls_weighting_scheme calc
_refine_ls_wR_factor_gt 0.1256
_refine_ls_wR_factor_ref 0.1267
_reflns_Friedel_coverage 0.000
_reflns_Friedel_fraction_full .
_reflns_Friedel_fraction_max .
_reflns_number_gt 3187
_reflns_number_total 3290
_reflns_threshold_expression 'I > 2\s(I)'
_cod_data_source_file 2.cif
_cod_data_source_block LHM-2
_cod_original_sg_symbol_H-M 'C 2/c'
_cod_database_code 1564570
_shelx_shelxl_version_number 2018/3
_shelx_space_group_comment
;
The symmetry employed for this shelxl refinement is uniquely defined
by the following loop, which should always be used as a source of
symmetry information in preference to the above space-group names.
They are only intended as comments.
;
_shelx_estimated_absorpt_t_min 0.765
_shelx_estimated_absorpt_t_max 0.816

loop_
_space_group_symop_operation_xyz
'x, y, z'
'-x, y, -z+1/2'
'x+1/2, y+1/2, z'
'-x+1/2, y+1/2, -z+1/2'
'-x, -y, -z'
'x, -y, z-1/2'
'-x+1/2, -y+1/2, -z'
'x+1/2, -y+1/2, z-1/2'

loop_
_atom_site_label
_atom_site_type_symbol
_atom_site_fract_x
_atom_site_fract_y
_atom_site_fract_z
_atom_site_U_iso_or_equiv
_atom_site_adp_type
_atom_site_occupancy
_atom_site_site_symmetry_order
_atom_site_calc_flag
_atom_site_refinement_flags_posn
_atom_site_refinement_flags_adp
_atom_site_refinement_flags_occupancy
_atom_site_disorder_assembly
_atom_site_disorder_group
Dy1 Dy 0.000000 0.55858(3) 0.750000 0.00831(16) Uani 1 2 d S T P . .
Cl1 Cl 0.1567(2) 0.6595(3) 1.0346(2) 0.0801(9) Uani 1 1 d . . . . .
O1 O 0.1070(3) 0.6764(4) 0.7725(3) 0.0225(11) Uani 1 1 d . . . . .
O2 O 0.1039(2) 0.5158(4) 0.7093(3) 0.0185(10) Uani 1 1 d . . . . .
Cl2 Cl 0.5690(2) 0.0950(4) 0.5159(2) 0.0826(10) Uani 1 1 d . . . . .
O3 O -0.0496(3) 0.4092(4) 0.6624(3) 0.0201(10) Uani 1 1 d . . . . .
H3A H -0.017451 0.388803 0.642239 0.024 Uiso 1 1 d R U . . .
H3B H -0.087351 0.432963 0.622639 0.024 Uiso 1 1 d R U . . .
N2 N 0.3571(3) 0.5257(5) 0.6573(3) 0.0131(11) Uani 1 1 d . . . . .
H2A H 0.353597 0.454461 0.643487 0.016 Uiso 1 1 calc R U . . .
N1 N 0.4029(3) 0.7002(5) 0.6824(3) 0.0141(11) Uani 1 1 d . . . . .
H1 H 0.431890 0.758779 0.687124 0.017 Uiso 1 1 calc R U . . .
O4 O 0.0273(3) 0.6453(4) 0.8806(3) 0.0270(11) Uani 1 1 d . . . . .
H4A H 0.001565 0.636161 0.907367 0.032 Uiso 1 1 d R U . . .
H4B H 0.070845 0.642651 0.907197 0.032 Uiso 1 1 d R U . . .
N3 N 0.6560(3) 0.4494(5) 0.5718(4) 0.0220(13) Uani 1 1 d . . . . .
N4 N 0.7252(3) 0.3409(6) 0.5266(4) 0.0275(15) Uani 1 1 d . . . . .
H4 H 0.741568 0.282403 0.507483 0.033 Uiso 0.5 1 calc R U P . .
C6 C 0.2415(3) 0.5556(5) 0.6927(4) 0.0139(13) Uani 1 1 d . . . . .
H6 H 0.221386 0.482302 0.679959 0.017 Uiso 1 1 calc R U . . .
C5 C 0.3075(3) 0.5856(5) 0.6826(4) 0.0127(12) Uani 1 1 d . . . . .
O5 O 0.3203(4) 0.3092(5) 0.5940(4) 0.0516(17) Uani 1 1 d . . . . .
H5A H 0.273370 0.313600 0.581572 0.062 Uiso 1 1 d R U . . .
H5B H 0.330231 0.283150 0.553682 0.062 Uiso 1 1 d R U . . .
C17 C 0.1357(3) 0.6083(5) 0.7349(4) 0.0153(13) Uani 1 1 d . . . . .
C2 C 0.2366(3) 0.7464(5) 0.7402(4) 0.0155(13) Uani 1 1 d . . . . .
H2 H 0.211636 0.800449 0.760919 0.019 Uiso 1 1 calc R U . . .
C11 C 0.5953(3) 0.4872(6) 0.5947(4) 0.0196(14) Uani 1 1 d . . . . .
C4 C 0.3373(3) 0.6949(5) 0.6988(4) 0.0130(12) Uani 1 1 d . . . . .
C1 C 0.2063(3) 0.6377(5) 0.7223(4) 0.0138(12) Uani 1 1 d . . . . .
C7 C 0.4122(3) 0.5975(6) 0.6579(4) 0.0149(13) Uani 1 1 d . . . . .
C12 C 0.5550(4) 0.4103(6) 0.6212(4) 0.0214(14) Uani 1 1 d . . . . .
H12 H 0.568116 0.333230 0.625462 0.026 Uiso 1 1 calc R U . . .
C3 C 0.3018(3) 0.7769(5) 0.7287(4) 0.0151(13) Uani 1 1 d . . . . .
H3 H 0.321379 0.850597 0.740599 0.018 Uiso 1 1 calc R U . . .
C8 C 0.4762(4) 0.5592(5) 0.6367(4) 0.0154(13) Uani 1 1 d . . . . .
C13 C 0.4952(4) 0.4468(6) 0.6414(4) 0.0197(14) Uani 1 1 d . . . . .
H13 H 0.467028 0.393933 0.658779 0.024 Uiso 1 1 calc R U . . .
C10 C 0.5781(4) 0.6001(6) 0.5904(4) 0.0205(14) Uani 1 1 d . . . . .
H10 H 0.606615 0.652280 0.572963 0.025 Uiso 1 1 calc R U . . .
C9 C 0.5191(4) 0.6366(6) 0.6117(4) 0.0191(14) Uani 1 1 d . . . . .
H9 H 0.507512 0.714120 0.609420 0.023 Uiso 1 1 calc R U . . .
C14 C 0.6632(4) 0.3456(7) 0.5429(4) 0.0236(15) Uani 1 1 d . . . . .
H14 H 0.628858 0.285752 0.535440 0.028 Uiso 1 1 calc R U . . .
C15 C 0.7177(4) 0.5132(7) 0.5729(4) 0.0265(16) Uani 1 1 d . . . . .
H15 H 0.728129 0.589038 0.589651 0.032 Uiso 1 1 calc R U . . .
C16 C 0.7593(4) 0.4435(8) 0.5450(5) 0.032(2) Uani 1 1 d . . . . .
H16 H 0.805061 0.462841 0.539164 0.038 Uiso 1 1 calc R U . . .

loop_
_atom_site_aniso_label
_atom_site_aniso_U_11
_atom_site_aniso_U_22
_atom_site_aniso_U_33
_atom_site_aniso_U_23
_atom_site_aniso_U_13
_atom_site_aniso_U_12
Dy1 0.0064(2) 0.0083(2) 0.0112(2) 0.000 0.00439(16) 0.000
Cl1 0.090(2) 0.080(2) 0.0648(19) 0.0045(17) 0.0216(17) 0.0183(18)
O1 0.021(2) 0.020(2) 0.035(3) -0.012(2) 0.020(2) -0.006(2)
O2 0.013(2) 0.012(2) 0.033(3) -0.004(2) 0.012(2) -0.0019(18)
Cl2 0.092(2) 0.111(3) 0.0547(17) 0.0184(18) 0.0391(17) 0.032(2)
O3 0.020(2) 0.019(2) 0.027(3) -0.008(2) 0.016(2) -0.0068(19)
N2 0.011(2) 0.014(3) 0.016(3) -0.002(2) 0.007(2) 0.000(2)
N1 0.011(2) 0.018(3) 0.015(3) -0.003(2) 0.007(2) -0.004(2)
O4 0.036(3) 0.028(3) 0.020(3) -0.007(2) 0.014(2) -0.011(2)
N3 0.015(3) 0.035(4) 0.017(3) -0.001(2) 0.008(2) 0.005(2)
N4 0.022(3) 0.049(4) 0.015(3) 0.007(3) 0.010(2) 0.021(3)
C6 0.013(3) 0.010(3) 0.018(3) 0.003(2) 0.004(3) 0.000(2)
C5 0.012(3) 0.016(3) 0.010(3) 0.001(2) 0.004(2) 0.003(2)
O5 0.065(4) 0.024(3) 0.062(4) 0.021(3) 0.019(4) 0.006(3)
C17 0.012(3) 0.014(3) 0.020(3) 0.001(3) 0.007(3) 0.001(2)
C2 0.014(3) 0.014(3) 0.019(3) 0.000(3) 0.007(3) 0.002(2)
C11 0.011(3) 0.034(4) 0.013(3) -0.004(3) 0.004(3) 0.004(3)
C4 0.012(3) 0.018(3) 0.009(3) 0.000(2) 0.003(2) -0.002(2)
C1 0.012(3) 0.016(3) 0.014(3) -0.001(2) 0.004(2) -0.004(2)
C7 0.011(3) 0.022(3) 0.012(3) -0.002(3) 0.005(2) -0.001(3)
C12 0.020(3) 0.022(3) 0.024(4) 0.000(3) 0.010(3) 0.005(3)
C3 0.015(3) 0.013(3) 0.019(3) -0.001(3) 0.008(3) -0.001(2)
C8 0.010(3) 0.023(4) 0.013(3) -0.002(3) 0.004(3) 0.000(2)
C13 0.015(3) 0.024(4) 0.022(3) 0.000(3) 0.009(3) -0.002(3)
C10 0.016(3) 0.027(4) 0.021(3) -0.002(3) 0.010(3) -0.001(3)
C9 0.015(3) 0.023(3) 0.020(3) -0.003(3) 0.007(3) 0.000(3)
C14 0.020(3) 0.037(4) 0.015(3) 0.004(3) 0.007(3) 0.012(3)
C15 0.012(3) 0.046(5) 0.021(4) 0.002(3) 0.006(3) 0.003(3)
C16 0.013(3) 0.064(6) 0.021(4) 0.006(4) 0.009(3) 0.008(3)

loop_
_atom_type_symbol
_atom_type_description
_atom_type_scat_dispersion_real
_atom_type_scat_dispersion_imag
_atom_type_scat_source
C C 0.0033 0.0016 'International Tables Vol C Tables 4.2.6.8 and 6.1.1.4'
H H 0.0000 0.0000 'International Tables Vol C Tables 4.2.6.8 and 6.1.1.4'
Cl Cl 0.1484 0.1585 'International Tables Vol C Tables 4.2.6.8 and 6.1.1.4'
Dy Dy -0.1892 4.4098 'International Tables Vol C Tables 4.2.6.8 and 6.1.1.4'
N N 0.0061 0.0033 'International Tables Vol C Tables 4.2.6.8 and 6.1.1.4'
O O 0.0106 0.0060 'International Tables Vol C Tables 4.2.6.8 and 6.1.1.4'

loop_
_geom_angle_atom_site_label_1
_geom_angle_atom_site_label_2
_geom_angle_atom_site_label_3
_geom_angle
_geom_angle_site_symmetry_1
_geom_angle_site_symmetry_3
O3 Dy1 O3 79.3(3) . 2_556
O3 Dy1 O4 149.42(17) . .
O3 Dy1 O4 79.07(18) 2_556 .
O3 Dy1 O4 79.06(18) . 2_556
O3 Dy1 O4 149.42(16) 2_556 2_556
O4 Dy1 O4 128.3(2) . 2_556
O3 Dy1 O2 80.31(16) . .
O3 Dy1 O2 80.87(16) 2_556 .
O4 Dy1 O2 117.01(17) . .
O4 Dy1 O2 74.39(17) 2_556 .
O3 Dy1 O2 80.87(16) . 2_556
O3 Dy1 O2 80.32(16) 2_556 2_556
O4 Dy1 O2 74.39(17) . 2_556
O4 Dy1 O2 117.01(17) 2_556 2_556
O2 Dy1 O2 155.5(2) . 2_556
O3 Dy1 O1 102.58(18) . 2_556
O3 Dy1 O1 133.06(15) 2_556 2_556
O4 Dy1 O1 77.37(18) . 2_556
O4 Dy1 O1 73.07(17) 2_556 2_556
O2 Dy1 O1 146.06(16) . 2_556
O2 Dy1 O1 54.45(15) 2_556 2_556
O3 Dy1 O1 133.05(15) . .
O3 Dy1 O1 102.58(18) 2_556 .
O4 Dy1 O1 73.07(17) . .
O4 Dy1 O1 77.38(19) 2_556 .
O2 Dy1 O1 54.45(15) . .
O2 Dy1 O1 146.07(16) 2_556 .
O1 Dy1 O1 108.4(2) 2_556 .
O3 Dy1 C17 106.27(17) . .
O3 Dy1 C17 92.77(17) 2_556 .
O4 Dy1 C17 96.12(19) . .
O4 Dy1 C17 72.99(19) 2_556 .
O2 Dy1 C17 26.96(18) . .
O2 Dy1 C17 169.10(18) 2_556 .
O1 Dy1 C17 129.58(17) 2_556 .
O1 Dy1 C17 27.53(17) . .
O3 Dy1 C17 92.77(17) . 2_556
O3 Dy1 C17 106.27(17) 2_556 2_556
O4 Dy1 C17 72.99(19) . 2_556
O4 Dy1 C17 96.12(18) 2_556 2_556
O2 Dy1 C17 169.10(18) . 2_556
O2 Dy1 C17 26.95(18) 2_556 2_556
O1 Dy1 C17 27.54(17) 2_556 2_556
O1 Dy1 C17 129.58(17) . 2_556
C17 Dy1 C17 155.4(3) . 2_556
C17 O1 Dy1 92.7(4) . .
C17 O2 Dy1 93.4(4) . .
Dy1 O3 H3A 107.7 . .
Dy1 O3 H3B 107.8 . .
H3A O3 H3B 107.2 . .
C7 N2 C5 107.2(5) . .
C7 N2 H2A 126.4 . .
C5 N2 H2A 126.4 . .
C7 N1 C4 105.1(5) . .
C7 N1 H1 127.4 . .
C4 N1 H1 127.4 . .
Dy1 O4 H4A 121.9 . .
Dy1 O4 H4B 111.1 . .
H4A O4 H4B 113.4 . .
C14 N3 C15 107.5(6) . .
C14 N3 C11 126.1(6) . .
C15 N3 C11 126.4(6) . .
C14 N4 C16 107.8(6) . .
C14 N4 H4 126.1 . .
C16 N4 H4 126.1 . .
C5 C6 C1 117.0(6) . .
C5 C6 H6 121.5 . .
C1 C6 H6 121.5 . .
N2 C5 C6 132.2(6) . .
N2 C5 C4 105.3(5) . .
C6 C5 C4 122.5(6) . .
H5A O5 H5B 110.4 . .
O2 C17 O1 119.2(6) . .
O2 C17 C1 120.3(6) . .
O1 C17 C1 120.5(6) . .
O2 C17 Dy1 59.6(3) . .
O1 C17 Dy1 59.7(3) . .
C1 C17 Dy1 176.9(5) . .
C3 C2 C1 122.2(6) . .
C3 C2 H2 118.9 . .
C1 C2 H2 118.9 . .
C12 C11 C10 120.9(6) . .
C12 C11 N3 119.6(6) . .
C10 C11 N3 119.6(6) . .
N1 C4 C3 130.2(6) . .
N1 C4 C5 109.5(5) . .
C3 C4 C5 120.2(6) . .
C6 C1 C2 120.8(6) . .
C6 C1 C17 118.6(6) . .
C2 C1 C17 120.6(6) . .
N1 C7 N2 112.8(5) . .
N1 C7 C8 125.8(6) . .
N2 C7 C8 121.3(6) . .
C11 C12 C13 119.4(7) . .
C11 C12 H12 120.3 . .
C13 C12 H12 120.3 . .
C2 C3 C4 117.3(6) . .
C2 C3 H3 121.4 . .
C4 C3 H3 121.4 . .
C13 C8 C9 118.8(6) . .
C13 C8 C7 120.7(6) . .
C9 C8 C7 120.5(6) . .
C8 C13 C12 120.9(6) . .
C8 C13 H13 119.5 . .
C12 C13 H13 119.5 . .
C11 C10 C9 119.7(7) . .
C11 C10 H10 120.2 . .
C9 C10 H10 120.2 . .
C10 C9 C8 120.3(7) . .
C10 C9 H9 119.9 . .
C8 C9 H9 119.9 . .
N4 C14 N3 109.7(7) . .
N4 C14 H14 125.2 . .
N3 C14 H14 125.2 . .
C16 C15 N3 105.5(7) . .
C16 C15 H15 127.3 . .
N3 C15 H15 127.3 . .
C15 C16 N4 109.6(7) . .
C15 C16 H16 125.2 . .
N4 C16 H16 125.2 . .

loop_
_geom_bond_atom_site_label_1
_geom_bond_atom_site_label_2
_geom_bond_distance
_geom_bond_site_symmetry_2
Dy1 O3 2.317(5) .
Dy1 O3 2.317(5) 2_556
Dy1 O4 2.376(5) .
Dy1 O4 2.376(5) 2_556
Dy1 O2 2.404(4) .
Dy1 O2 2.404(4) 2_556
Dy1 O1 2.405(5) 2_556
Dy1 O1 2.405(5) .
Dy1 C17 2.782(6) .
Dy1 C17 2.782(6) 2_556
O1 C17 1.288(8) .
O2 C17 1.263(8) .
O3 H3A 0.8499 .
O3 H3B 0.8500 .
N2 C7 1.361(8) .
N2 C5 1.385(8) .
N2 H2A 0.8800 .
N1 C7 1.332(9) .
N1 C4 1.392(8) .
N1 H1 0.8800 .
O4 H4A 0.8002 .
O4 H4B 0.7989 .
N3 C14 1.364(10) .
N3 C15 1.404(10) .
N3 C11 1.437(8) .
N4 C14 1.322(9) .
N4 C16 1.373(11) .
N4 H4 0.8800 .
C6 C5 1.390(9) .
C6 C1 1.392(9) .
C6 H6 0.9500 .
C5 C4 1.412(9) .
O5 H5A 0.8500 .
O5 H5B 0.8500 .
C17 C1 1.493(8) .
C2 C3 1.388(9) .
C2 C1 1.411(9) .
C2 H2 0.9500 .
C11 C12 1.383(10) .
C11 C10 1.383(11) .
C4 C3 1.399(9) .
C7 C8 1.479(9) .
C12 C13 1.389(10) .
C12 H12 0.9500 .
C3 H3 0.9500 .
C8 C13 1.387(10) .
C8 C9 1.408(9) .
C13 H13 0.9500 .
C10 C9 1.386(9) .
C10 H10 0.9500 .
C9 H9 0.9500 .
C14 H14 0.9500 .
C15 C16 1.361(11) .
C15 H15 0.9500 .
C16 H16 0.9500 .

loop_
_geom_hbond_atom_site_label_D
_geom_hbond_atom_site_label_H
_geom_hbond_atom_site_label_A
_geom_hbond_distance_DH
_geom_hbond_distance_HA
_geom_hbond_distance_DA
_geom_hbond_angle_DHA
_geom_hbond_site_symmetry_A
_geom_hbond_publ_flag
O3 H3A Cl2 0.85 2.57 2.987(6) 111.2 7_556 yes
N2 H2A O5 0.88 1.94 2.799(8) 165.1 . yes
N1 H1 O3 0.88 1.91 2.723(7) 152.8 3 yes
O4 H4A Cl2 0.80 2.28 3.073(6) 175.3 4_556 yes
O4 H4B Cl1 0.80 2.24 2.932(6) 144.4 . yes
N4 H4 N4 0.88 1.79 2.669(12) 176.8 7_656 yes
C6 H6 Cl1 0.95 2.92 3.685(7) 138.2 6_565 yes
O5 H5A Cl1 0.85 2.12 2.959(8) 170.8 6_565 yes
O5 H5B Cl1 0.85 2.21 3.018(8) 159.1 4_546 yes

loop_
_geom_torsion_atom_site_label_1
_geom_torsion_atom_site_label_2
_geom_torsion_atom_site_label_3
_geom_torsion_atom_site_label_4
_geom_torsion
_geom_torsion_site_symmetry_1
_geom_torsion_site_symmetry_2
_geom_torsion_site_symmetry_3
_geom_torsion_site_symmetry_4
C7 N2 C5 C6 179.3(7) . . . .
C7 N2 C5 C4 -0.7(7) . . . .
C1 C6 C5 N2 178.0(6) . . . .
C1 C6 C5 C4 -2.0(9) . . . .
Dy1 O2 C17 O1 4.2(6) . . . .
Dy1 O2 C17 C1 -176.4(5) . . . .
Dy1 O1 C17 O2 -4.2(6) . . . .
Dy1 O1 C17 C1 176.4(5) . . . .
C14 N3 C11 C12 26.9(10) . . . .
C15 N3 C11 C12 -155.1(7) . . . .
C14 N3 C11 C10 -153.5(7) . . . .
C15 N3 C11 C10 24.5(10) . . . .
C7 N1 C4 C3 177.8(6) . . . .
C7 N1 C4 C5 -0.5(7) . . . .
N2 C5 C4 N1 0.8(7) . . . .
C6 C5 C4 N1 -179.3(6) . . . .
N2 C5 C4 C3 -177.8(5) . . . .
C6 C5 C4 C3 2.2(9) . . . .
C5 C6 C1 C2 0.5(9) . . . .
C5 C6 C1 C17 -179.3(6) . . . .
C3 C2 C1 C6 0.7(10) . . . .
C3 C2 C1 C17 -179.5(6) . . . .
O2 C17 C1 C6 -9.0(9) . . . .
O1 C17 C1 C6 170.4(6) . . . .
O2 C17 C1 C2 171.2(6) . . . .
O1 C17 C1 C2 -9.4(10) . . . .
C4 N1 C7 N2 0.0(7) . . . .
C4 N1 C7 C8 -177.2(6) . . . .
C5 N2 C7 N1 0.5(7) . . . .
C5 N2 C7 C8 177.9(6) . . . .
C10 C11 C12 C13 1.8(10) . . . .
N3 C11 C12 C13 -178.5(6) . . . .
C1 C2 C3 C4 -0.5(10) . . . .
N1 C4 C3 C2 -179.0(6) . . . .
C5 C4 C3 C2 -0.9(9) . . . .
N1 C7 C8 C13 156.1(7) . . . .
N2 C7 C8 C13 -20.9(10) . . . .
N1 C7 C8 C9 -23.5(10) . . . .
N2 C7 C8 C9 159.5(6) . . . .
C9 C8 C13 C12 -0.7(10) . . . .
C7 C8 C13 C12 179.7(6) . . . .
C11 C12 C13 C8 -1.0(11) . . . .
C12 C11 C10 C9 -1.0(10) . . . .
N3 C11 C10 C9 179.4(6) . . . .
C11 C10 C9 C8 -0.7(10) . . . .
C13 C8 C9 C10 1.5(10) . . . .
C7 C8 C9 C10 -178.8(6) . . . .
C16 N4 C14 N3 -0.2(8) . . . .
C15 N3 C14 N4 0.5(8) . . . .
C11 N3 C14 N4 178.8(6) . . . .
C14 N3 C15 C16 -0.5(8) . . . .
C11 N3 C15 C16 -178.9(6) . . . .
N3 C15 C16 N4 0.4(8) . . . .
C14 N4 C16 C15 -0.2(8) . . . .
